data_7007070
loop_
_publ_author_name
'Parveen, Sahrah'
'Kilian, Petr'
'Slawin, Alexandra M. Z.'
'Woollins, J. Derek'

_publ_section_title
;
 Synthesis and characterisation of four- and six-membered P-Se
 heterocycles.
;
_journal_issue 21
_journal_name_full 'Dalton transactions (Cambridge, England : 2003)'
_journal_page_first 2586
_journal_page_last 2590
_journal_paper_doi 10.1039/b517093a
_journal_year 2006
_chemical_formula_moiety 'C20 H18 Fe2 P2 Se4'
_chemical_formula_sum 'C20 H18 Fe2 P2 Se4'
_chemical_formula_weight 747.82
_chemical_name_systematic
;
?
;
_space_group_IT_number 14
_symmetry_cell_setting monoclinic
_symmetry_space_group_name_Hall '-P 2yn'
_symmetry_space_group_name_H-M 'P 1 21/n 1'
_atom_sites_solution_hydrogens geom
_atom_sites_solution_primary direct
_atom_sites_solution_secondary difmap
_audit_creation_method SHELXL-97
_cell_angle_alpha 90.00
_cell_angle_beta 94.470(12)
_cell_angle_gamma 90.00
_cell_formula_units_Z 2
_cell_length_a 6.623(2)
_cell_length_b 12.720(4)
_cell_length_c 13.847(5)
_cell_measurement_reflns_used 3381
_cell_measurement_temperature 93(2)
_cell_measurement_theta_max 26.63
_cell_measurement_theta_min 2.21
_cell_volume 1163.0(7)
_computing_cell_refinement 'CrystalClear (Rigaku Corp., 2004)'
_computing_data_collection 'CrystalClear (Rigaku Corp., 2004)'
_computing_data_reduction 'CrystalClear (Rigaku Corp., 2004)'
_computing_molecular_graphics 'Bruker SHELXTL'
_computing_publication_material 'Bruker SHELXTL'
_computing_structure_refinement 'SHELXL-97 (Sheldrick, 1997)'
_computing_structure_solution 'SHELXS-97 (Sheldrick, 1990)'
_diffrn_ambient_temperature 93(2)
_diffrn_detector_area_resol_mean 0.83
_diffrn_measured_fraction_theta_full 0.922
_diffrn_measured_fraction_theta_max 0.922
_diffrn_measurement_device_type CCD
_diffrn_measurement_method dtprofit.ref
_diffrn_radiation_monochromator confocal
_diffrn_radiation_source 'rotating anode'
_diffrn_radiation_type MoK\a
_diffrn_radiation_wavelength 0.71073
_diffrn_reflns_av_R_equivalents 0.0808
_diffrn_reflns_av_sigmaI/netI 0.0779
_diffrn_reflns_limit_h_max 7
_diffrn_reflns_limit_h_min -6
_diffrn_reflns_limit_k_max 14
_diffrn_reflns_limit_k_min -10
_diffrn_reflns_limit_l_max 15
_diffrn_reflns_limit_l_min -16
_diffrn_reflns_number 6129
_diffrn_reflns_theta_full 25.35
_diffrn_reflns_theta_max 25.35
_diffrn_reflns_theta_min 3.31
_exptl_absorpt_coefficient_mu 7.650
_exptl_absorpt_correction_T_max 1.0000
_exptl_absorpt_correction_T_min 0.7626
_exptl_absorpt_correction_type multi-scan
_exptl_crystal_colour red
_exptl_crystal_density_diffrn 2.136
_exptl_crystal_density_method 'not measured'
_exptl_crystal_description prism
_exptl_crystal_F_000 712
_exptl_crystal_size_max 0.150
_exptl_crystal_size_mid 0.150
_exptl_crystal_size_min 0.030
_refine_diff_density_max 0.523
_refine_diff_density_min -0.644
_refine_diff_density_rms 0.129
_refine_ls_extinction_method none
_refine_ls_goodness_of_fit_ref 1.031
_refine_ls_hydrogen_treatment constr
_refine_ls_matrix_type full
_refine_ls_number_parameters 128
_refine_ls_number_reflns 1952
_refine_ls_number_restraints 0
_refine_ls_restrained_S_all 1.031
_refine_ls_R_factor_all 0.0951
_refine_ls_R_factor_gt 0.0520
_refine_ls_shift/su_max 0.001
_refine_ls_shift/su_mean 0.000
_refine_ls_structure_factor_coef Fsqd
_refine_ls_weighting_details 'calc w=1/[\s^2^(Fo^2^)+(0.0327P)^2^+0.1752P] where P=(Fo^2^+2Fc^2^)/3'
_refine_ls_weighting_scheme calc
_refine_ls_wR_factor_gt 0.0716
_refine_ls_wR_factor_ref 0.0808
_reflns_number_gt 1376
_reflns_number_total 1952
_reflns_threshold_expression >2sigma(I)
_cod_data_source_file b517093a.txt
_cod_data_source_block 5
_cod_depositor_comments
;
The following automatic conversions were performed:
'_symmetry_cell_setting' value 'Monoclinic' changed to 'monoclinic'
according to '/home/saulius/struct/CIF-dictionaries/cif_core.dic'
dictionary named 'cif_core.dic' version 2.4.1 from 2010-06-29.

Automatic conversion script
Id: cif_fix_enum 1527 2010-12-29 10:47:43Z saulius 
;
_cod_original_cell_volume 1162.9(7)
_cod_original_sg_symbol_H-M P2(1)/n
_cod_database_code 7007070

loop_
_symmetry_equiv_pos_as_xyz
'x, y, z'
'-x+1/2, y+1/2, -z+1/2'
'-x, -y, -z'
'x-1/2, -y-1/2, z-1/2'

loop_
_atom_site_label
_atom_site_type_symbol
_atom_site_fract_x
_atom_site_fract_y
_atom_site_fract_z
_atom_site_U_iso_or_equiv
_atom_site_adp_type
_atom_site_occupancy
_atom_site_symmetry_multiplicity
_atom_site_calc_flag
_atom_site_refinement_flags
_atom_site_disorder_assembly
_atom_site_disorder_group
Se1 Se 0.87850(9) 0.10255(5) 0.39171(5) 0.0374(2) Uani 1 1 d . . .
Se2 Se 0.35856(9) 0.10333(5) 0.46469(5) 0.0303(2) Uani 1 1 d . . .
Fe1 Fe 0.73297(15) 0.29084(7) 0.63437(7) 0.0379(3) Uani 1 1 d . . .
P1 P 0.6903(2) 0.07092(12) 0.50306(12) 0.0242(4) Uani 1 1 d . . .
C1 C 0.7558(9) 0.1339(4) 0.6138(4) 0.0267(15) Uani 1 1 d . . .
C2 C 0.6202(10) 0.1564(5) 0.6885(5) 0.0375(17) Uani 1 1 d . . .
H2A H 0.4811 0.1378 0.6871 0.045 Uiso 1 1 calc R . .
C3 C 0.7312(12) 0.2107(5) 0.7630(5) 0.0432(18) Uani 1 1 d . . .
H3A H 0.6794 0.2347 0.8212 0.052 Uiso 1 1 calc R . .
C4 C 0.9321(12) 0.2241(5) 0.7380(5) 0.049(2) Uani 1 1 d . . .
H4A H 1.0377 0.2586 0.7761 0.059 Uiso 1 1 calc R . .
C5 C 0.9488(10) 0.1782(5) 0.6481(5) 0.0403(18) Uani 1 1 d . . .
H5A H 1.0684 0.1763 0.6144 0.048 Uiso 1 1 calc R . .
C6 C 0.8107(19) 0.3962(7) 0.5335(8) 0.086(3) Uani 1 1 d . . .
H6A H 0.9188 0.3875 0.4930 0.103 Uiso 1 1 calc R . .
C7 C 0.618(2) 0.3636(7) 0.5121(8) 0.088(4) Uani 1 1 d . . .
H7A H 0.5678 0.3286 0.4546 0.105 Uiso 1 1 calc R . .
C8 C 0.5053(15) 0.3916(7) 0.5919(11) 0.092(4) Uani 1 1 d . . .
H8A H 0.3655 0.3792 0.5982 0.110 Uiso 1 1 calc R . .
C9 C 0.6445(19) 0.4417(7) 0.6595(7) 0.075(3) Uani 1 1 d . . .
H9A H 0.6151 0.4693 0.7206 0.090 Uiso 1 1 calc R . .
C10 C 0.8265(17) 0.4433(7) 0.6220(8) 0.083(3) Uani 1 1 d . . .
H10A H 0.9468 0.4727 0.6526 0.099 Uiso 1 1 calc R . .

loop_
_atom_site_aniso_label
_atom_site_aniso_U_11
_atom_site_aniso_U_22
_atom_site_aniso_U_33
_atom_site_aniso_U_23
_atom_site_aniso_U_13
_atom_site_aniso_U_12
Se1 0.0297(4) 0.0457(5) 0.0376(4) 0.0075(4) 0.0088(3) -0.0002(3)
Se2 0.0247(4) 0.0229(4) 0.0428(4) 0.0052(3) -0.0009(3) 0.0001(3)
Fe1 0.0543(7) 0.0211(5) 0.0381(6) -0.0036(5) 0.0022(5) -0.0016(5)
P1 0.0228(9) 0.0204(8) 0.0291(10) -0.0010(7) 0.0006(7) -0.0023(7)
C1 0.035(4) 0.017(3) 0.027(4) 0.000(3) -0.005(3) 0.000(3)
C2 0.043(5) 0.023(4) 0.046(5) 0.003(3) 0.004(3) 0.006(3)
C3 0.067(6) 0.031(4) 0.032(4) 0.001(4) 0.005(4) 0.005(4)
C4 0.056(5) 0.053(5) 0.035(5) -0.018(4) -0.012(4) -0.005(4)
C5 0.030(4) 0.035(4) 0.054(5) -0.009(4) -0.010(3) 0.004(3)
C6 0.154(11) 0.040(5) 0.070(7) 0.020(5) 0.051(7) -0.011(6)
C7 0.164(12) 0.025(5) 0.068(8) 0.023(5) -0.032(8) -0.003(6)
C8 0.062(7) 0.040(6) 0.172(13) 0.058(8) 0.008(8) 0.022(5)
C9 0.128(10) 0.033(5) 0.067(7) -0.006(5) 0.024(7) 0.007(6)
C10 0.116(9) 0.034(5) 0.100(9) -0.004(5) 0.021(7) -0.032(5)

loop_
_atom_type_symbol
_atom_type_description
_atom_type_scat_dispersion_real
_atom_type_scat_dispersion_imag
_atom_type_scat_source
C C 0.0033 0.0016 'International Tables Vol C Tables 4.2.6.8 and 6.1.1.4'
H H 0.0000 0.0000 'International Tables Vol C Tables 4.2.6.8 and 6.1.1.4'
P P 0.1023 0.0942 'International Tables Vol C Tables 4.2.6.8 and 6.1.1.4'
Fe Fe 0.3463 0.8444 'International Tables Vol C Tables 4.2.6.8 and 6.1.1.4'
Se Se -0.0929 2.2259 'International Tables Vol C Tables 4.2.6.8 and 6.1.1.4'

loop_
_geom_angle_atom_site_label_1
_geom_angle_atom_site_label_2
_geom_angle_atom_site_label_3
_geom_angle
_geom_angle_site_symmetry_1
_geom_angle_site_symmetry_3
_geom_angle_publ_flag
P1 Se2 P1 85.82(6) . 3_656 ?
C5 Fe1 C1 41.8(2) . . ?
C5 Fe1 C7 128.2(4) . . ?
C1 Fe1 C7 111.1(3) . . ?
C5 Fe1 C6 108.5(4) . . ?
C1 Fe1 C6 121.9(3) . . ?
C7 Fe1 C6 38.9(4) . . ?
C5 Fe1 C8 167.9(5) . . ?
C1 Fe1 C8 130.1(4) . . ?
C7 Fe1 C8 41.2(4) . . ?
C6 Fe1 C8 66.8(4) . . ?
C5 Fe1 C2 69.3(3) . . ?
C1 Fe1 C2 41.9(2) . . ?
C7 Fe1 C2 124.6(4) . . ?
C6 Fe1 C2 158.3(4) . . ?
C8 Fe1 C2 110.6(3) . . ?
C5 Fe1 C9 149.2(4) . . ?
C1 Fe1 C9 167.3(4) . . ?
C7 Fe1 C9 67.6(4) . . ?
C6 Fe1 C9 65.7(4) . . ?
C8 Fe1 C9 40.6(4) . . ?
C2 Fe1 C9 127.5(4) . . ?
C5 Fe1 C10 117.6(4) . . ?
C1 Fe1 C10 153.7(4) . . ?
C7 Fe1 C10 66.0(4) . . ?
C6 Fe1 C10 39.0(4) . . ?
C8 Fe1 C10 66.5(4) . . ?
C2 Fe1 C10 161.8(4) . . ?
C9 Fe1 C10 38.5(4) . . ?
C5 Fe1 C3 67.6(3) . . ?
C1 Fe1 C3 68.8(3) . . ?
C7 Fe1 C3 157.7(5) . . ?
C6 Fe1 C3 160.6(4) . . ?
C8 Fe1 C3 120.7(4) . . ?
C2 Fe1 C3 40.1(3) . . ?
C9 Fe1 C3 107.3(3) . . ?
C10 Fe1 C3 124.4(4) . . ?
C5 Fe1 C4 39.8(3) . . ?
C1 Fe1 C4 68.9(3) . . ?
C7 Fe1 C4 162.0(5) . . ?
C6 Fe1 C4 124.7(4) . . ?
C8 Fe1 C4 152.2(5) . . ?
C2 Fe1 C4 68.2(3) . . ?
C9 Fe1 C4 116.5(4) . . ?
C10 Fe1 C4 105.5(4) . . ?
C3 Fe1 C4 40.2(3) . . ?
C1 P1 Se1 115.8(2) . . ?
C1 P1 Se2 107.0(2) . . ?
Se1 P1 Se2 114.55(8) . . ?
C1 P1 Se2 107.5(2) . 3_656 ?
Se1 P1 Se2 115.51(7) . 3_656 ?
Se2 P1 Se2 94.18(6) . 3_656 ?
C5 C1 C2 105.7(5) . . ?
C5 C1 P1 128.2(5) . . ?
C2 C1 P1 126.1(5) . . ?
C5 C1 Fe1 69.1(3) . . ?
C2 C1 Fe1 69.4(3) . . ?
P1 C1 Fe1 123.9(3) . . ?
C3 C2 C1 107.7(6) . . ?
C3 C2 Fe1 70.7(4) . . ?
C1 C2 Fe1 68.7(3) . . ?
C3 C2 H2A 126.2 . . ?
C1 C2 H2A 126.2 . . ?
Fe1 C2 H2A 125.9 . . ?
C2 C3 C4 109.2(6) . . ?
C2 C3 Fe1 69.1(4) . . ?
C4 C3 Fe1 70.0(4) . . ?
C2 C3 H3A 125.4 . . ?
C4 C3 H3A 125.4 . . ?
Fe1 C3 H3A 127.1 . . ?
C5 C4 C3 108.2(6) . . ?
C5 C4 Fe1 68.9(4) . . ?
C3 C4 Fe1 69.8(4) . . ?
C5 C4 H4A 125.9 . . ?
C3 C4 H4A 125.9 . . ?
Fe1 C4 H4A 127.0 . . ?
C4 C5 C1 109.2(6) . . ?
C4 C5 Fe1 71.4(4) . . ?
C1 C5 Fe1 69.1(3) . . ?
C4 C5 H5A 125.4 . . ?
C1 C5 H5A 125.4 . . ?
Fe1 C5 H5A 125.6 . . ?
C7 C6 C10 109.8(10) . . ?
C7 C6 Fe1 70.3(5) . . ?
C10 C6 Fe1 71.2(5) . . ?
C7 C6 H6A 125.1 . . ?
C10 C6 H6A 125.1 . . ?
Fe1 C6 H6A 125.0 . . ?
C6 C7 C8 107.2(10) . . ?
C6 C7 Fe1 70.8(6) . . ?
C8 C7 Fe1 69.6(5) . . ?
C6 C7 H7A 126.4 . . ?
C8 C7 H7A 126.4 . . ?
Fe1 C7 H7A 124.8 . . ?
C9 C8 C7 105.7(9) . . ?
C9 C8 Fe1 70.2(5) . . ?
C7 C8 Fe1 69.2(5) . . ?
C9 C8 H8A 127.2 . . ?
C7 C8 H8A 127.2 . . ?
Fe1 C8 H8A 125.1 . . ?
C10 C9 C8 107.9(9) . . ?
C10 C9 Fe1 70.9(5) . . ?
C8 C9 Fe1 69.2(5) . . ?
C10 C9 H9A 126.0 . . ?
C8 C9 H9A 126.0 . . ?
Fe1 C9 H9A 125.5 . . ?
C9 C10 C6 109.4(10) . . ?
C9 C10 Fe1 70.6(5) . . ?
C6 C10 Fe1 69.9(5) . . ?
C9 C10 H10A 125.3 . . ?
C6 C10 H10A 125.3 . . ?
Fe1 C10 H10A 125.8 . . ?

loop_
_geom_bond_atom_site_label_1
_geom_bond_atom_site_label_2
_geom_bond_distance
_geom_bond_site_symmetry_2
_geom_bond_publ_flag
Se1 P1 2.0957(18) . ?
Se2 P1 2.2577(18) . ?
Se2 P1 2.2889(18) 3_656 ?
Fe1 C5 2.022(6) . ?
Fe1 C1 2.023(6) . ?
Fe1 C7 2.025(9) . ?
Fe1 C6 2.030(8) . ?
Fe1 C8 2.031(8) . ?
Fe1 C2 2.032(7) . ?
Fe1 C9 2.044(8) . ?
Fe1 C10 2.046(8) . ?
Fe1 C3 2.053(7) . ?
Fe1 C4 2.055(7) . ?
P1 C1 1.754(6) . ?
P1 Se2 2.2889(18) 3_656 ?
C1 C5 1.443(8) . ?
C1 C2 1.450(9) . ?
C2 C3 1.402(9) . ?
C2 H2A 0.9500 . ?
C3 C4 1.411(10) . ?
C3 H3A 0.9500 . ?
C4 C5 1.387(9) . ?
C4 H4A 0.9500 . ?
C5 H5A 0.9500 . ?
C6 C7 1.350(14) . ?
C6 C10 1.361(13) . ?
C6 H6A 0.9500 . ?
C7 C8 1.428(13) . ?
C7 H7A 0.9500 . ?
C8 C9 1.413(13) . ?
C8 H8A 0.9500 . ?
C9 C10 1.349(13) . ?
C9 H9A 0.9500 . ?
C10 H10A 0.9500 . ?

loop_
_geom_torsion_atom_site_label_1
_geom_torsion_atom_site_label_2
_geom_torsion_atom_site_label_3
_geom_torsion_atom_site_label_4
_geom_torsion
_geom_torsion_site_symmetry_1
_geom_torsion_site_symmetry_2
_geom_torsion_site_symmetry_3
_geom_torsion_site_symmetry_4
_geom_torsion_publ_flag
P1 Se2 P1 C1 -109.7(2) 3_656 . . . ?
P1 Se2 P1 Se1 120.54(9) 3_656 . . . ?
P1 Se2 P1 Se2 0.0 3_656 . . 3_656 ?
Se1 P1 C1 C5 -20.3(6) . . . . ?
Se2 P1 C1 C5 -149.3(5) . . . . ?
Se2 P1 C1 C5 110.5(5) 3_656 . . . ?
Se1 P1 C1 C2 156.5(4) . . . . ?
Se2 P1 C1 C2 27.5(5) . . . . ?
Se2 P1 C1 C2 -72.6(5) 3_656 . . . ?
Se1 P1 C1 Fe1 68.6(4) . . . . ?
Se2 P1 C1 Fe1 -60.4(4) . . . . ?
Se2 P1 C1 Fe1 -160.6(3) 3_656 . . . ?
C7 Fe1 C1 C5 124.2(6) . . . . ?
C6 Fe1 C1 C5 82.2(6) . . . . ?
C8 Fe1 C1 C5 167.5(6) . . . . ?
C2 Fe1 C1 C5 -117.0(5) . . . . ?
C9 Fe1 C1 C5 -153.8(15) . . . . ?
C10 Fe1 C1 C5 45.9(9) . . . . ?
C3 Fe1 C1 C5 -79.7(4) . . . . ?
C4 Fe1 C1 C5 -36.4(4) . . . . ?
C5 Fe1 C1 C2 117.0(5) . . . . ?
C7 Fe1 C1 C2 -118.8(6) . . . . ?
C6 Fe1 C1 C2 -160.9(6) . . . . ?
C8 Fe1 C1 C2 -75.6(7) . . . . ?
C9 Fe1 C1 C2 -36.9(16) . . . . ?
C10 Fe1 C1 C2 162.9(8) . . . . ?
C3 Fe1 C1 C2 37.3(4) . . . . ?
C4 Fe1 C1 C2 80.5(4) . . . . ?
C5 Fe1 C1 P1 -122.7(6) . . . . ?
C7 Fe1 C1 P1 1.5(7) . . . . ?
C6 Fe1 C1 P1 -40.5(7) . . . . ?
C8 Fe1 C1 P1 44.7(7) . . . . ?
C2 Fe1 C1 P1 120.3(6) . . . . ?
C9 Fe1 C1 P1 83.5(16) . . . . ?
C10 Fe1 C1 P1 -76.8(9) . . . . ?
C3 Fe1 C1 P1 157.6(5) . . . . ?
C4 Fe1 C1 P1 -159.1(5) . . . . ?
C5 C1 C2 C3 -0.4(7) . . . . ?
P1 C1 C2 C3 -177.9(4) . . . . ?
Fe1 C1 C2 C3 -60.3(4) . . . . ?
C5 C1 C2 Fe1 59.8(4) . . . . ?
P1 C1 C2 Fe1 -117.6(5) . . . . ?
C5 Fe1 C2 C3 79.4(4) . . . . ?
C1 Fe1 C2 C3 118.8(6) . . . . ?
C7 Fe1 C2 C3 -157.8(6) . . . . ?
C6 Fe1 C2 C3 167.5(10) . . . . ?
C8 Fe1 C2 C3 -113.6(6) . . . . ?
C9 Fe1 C2 C3 -70.8(6) . . . . ?
C10 Fe1 C2 C3 -36.5(13) . . . . ?
C4 Fe1 C2 C3 36.6(4) . . . . ?
C5 Fe1 C2 C1 -39.4(4) . . . . ?
C7 Fe1 C2 C1 83.5(6) . . . . ?
C6 Fe1 C2 C1 48.7(11) . . . . ?
C8 Fe1 C2 C1 127.6(6) . . . . ?
C9 Fe1 C2 C1 170.4(5) . . . . ?
C10 Fe1 C2 C1 -155.3(11) . . . . ?
C3 Fe1 C2 C1 -118.8(6) . . . . ?
C4 Fe1 C2 C1 -82.2(4) . . . . ?
C1 C2 C3 C4 0.4(7) . . . . ?
Fe1 C2 C3 C4 -58.6(5) . . . . ?
C1 C2 C3 Fe1 59.0(4) . . . . ?
C5 Fe1 C3 C2 -84.1(4) . . . . ?
C1 Fe1 C3 C2 -38.9(4) . . . . ?
C7 Fe1 C3 C2 55.3(10) . . . . ?
C6 Fe1 C3 C2 -166.0(10) . . . . ?
C8 Fe1 C3 C2 86.0(6) . . . . ?
C9 Fe1 C3 C2 128.3(5) . . . . ?
C10 Fe1 C3 C2 167.0(5) . . . . ?
C4 Fe1 C3 C2 -120.9(6) . . . . ?
C5 Fe1 C3 C4 36.8(4) . . . . ?
C1 Fe1 C3 C4 82.0(4) . . . . ?
C7 Fe1 C3 C4 176.2(8) . . . . ?
C6 Fe1 C3 C4 -45.1(12) . . . . ?
C8 Fe1 C3 C4 -153.1(6) . . . . ?
C2 Fe1 C3 C4 120.9(6) . . . . ?
C9 Fe1 C3 C4 -110.8(5) . . . . ?
C10 Fe1 C3 C4 -72.1(6) . . . . ?
C2 C3 C4 C5 -0.2(8) . . . . ?
Fe1 C3 C4 C5 -58.3(5) . . . . ?
C2 C3 C4 Fe1 58.1(5) . . . . ?
C1 Fe1 C4 C5 38.2(4) . . . . ?
C7 Fe1 C4 C5 -55.4(12) . . . . ?
C6 Fe1 C4 C5 -76.7(6) . . . . ?
C8 Fe1 C4 C5 176.6(7) . . . . ?
C2 Fe1 C4 C5 83.4(5) . . . . ?
C9 Fe1 C4 C5 -154.4(5) . . . . ?
C10 Fe1 C4 C5 -114.6(5) . . . . ?
C3 Fe1 C4 C5 120.0(6) . . . . ?
C5 Fe1 C4 C3 -120.0(6) . . . . ?
C1 Fe1 C4 C3 -81.7(4) . . . . ?
C7 Fe1 C4 C3 -175.3(10) . . . . ?
C6 Fe1 C4 C3 163.4(5) . . . . ?
C8 Fe1 C4 C3 56.6(9) . . . . ?
C2 Fe1 C4 C3 -36.5(4) . . . . ?
C9 Fe1 C4 C3 85.7(5) . . . . ?
C10 Fe1 C4 C3 125.4(5) . . . . ?
C3 C4 C5 C1 -0.1(8) . . . . ?
Fe1 C4 C5 C1 -59.0(4) . . . . ?
C3 C4 C5 Fe1 58.9(5) . . . . ?
C2 C1 C5 C4 0.3(7) . . . . ?
P1 C1 C5 C4 177.7(5) . . . . ?
Fe1 C1 C5 C4 60.4(5) . . . . ?
C2 C1 C5 Fe1 -60.0(4) . . . . ?
P1 C1 C5 Fe1 117.3(5) . . . . ?
C1 Fe1 C5 C4 -120.0(6) . . . . ?
C7 Fe1 C5 C4 161.1(6) . . . . ?
C6 Fe1 C5 C4 122.5(6) . . . . ?
C8 Fe1 C5 C4 -172.4(15) . . . . ?
C2 Fe1 C5 C4 -80.5(5) . . . . ?
C9 Fe1 C5 C4 49.1(8) . . . . ?
C10 Fe1 C5 C4 81.1(6) . . . . ?
C3 Fe1 C5 C4 -37.2(4) . . . . ?
C7 Fe1 C5 C1 -78.9(6) . . . . ?
C6 Fe1 C5 C1 -117.5(5) . . . . ?
C8 Fe1 C5 C1 -52.4(17) . . . . ?
C2 Fe1 C5 C1 39.5(4) . . . . ?
C9 Fe1 C5 C1 169.1(6) . . . . ?
C10 Fe1 C5 C1 -158.9(5) . . . . ?
C3 Fe1 C5 C1 82.8(4) . . . . ?
C4 Fe1 C5 C1 120.0(6) . . . . ?
C5 Fe1 C6 C7 128.7(7) . . . . ?
C1 Fe1 C6 C7 84.5(7) . . . . ?
C8 Fe1 C6 C7 -39.4(6) . . . . ?
C2 Fe1 C6 C7 48.3(13) . . . . ?
C9 Fe1 C6 C7 -83.9(7) . . . . ?
C10 Fe1 C6 C7 -120.1(10) . . . . ?
C3 Fe1 C6 C7 -156.5(10) . . . . ?
C4 Fe1 C6 C7 169.7(6) . . . . ?
C5 Fe1 C6 C10 -111.3(7) . . . . ?
C1 Fe1 C6 C10 -155.4(6) . . . . ?
C7 Fe1 C6 C10 120.1(10) . . . . ?
C8 Fe1 C6 C10 80.7(7) . . . . ?
C2 Fe1 C6 C10 168.4(8) . . . . ?
C9 Fe1 C6 C10 36.2(7) . . . . ?
C3 Fe1 C6 C10 -36.5(14) . . . . ?
C4 Fe1 C6 C10 -70.3(8) . . . . ?
C10 C6 C7 C8 -0.1(11) . . . . ?
Fe1 C6 C7 C8 60.4(6) . . . . ?
C10 C6 C7 Fe1 -60.5(7) . . . . ?
C5 Fe1 C7 C6 -70.5(7) . . . . ?
C1 Fe1 C7 C6 -115.0(6) . . . . ?
C8 Fe1 C7 C6 117.7(9) . . . . ?
C2 Fe1 C7 C6 -160.4(6) . . . . ?
C9 Fe1 C7 C6 78.6(6) . . . . ?
C10 Fe1 C7 C6 36.6(6) . . . . ?
C3 Fe1 C7 C6 159.5(8) . . . . ?
C4 Fe1 C7 C6 -28.4(15) . . . . ?
C5 Fe1 C7 C8 171.8(6) . . . . ?
C1 Fe1 C7 C8 127.3(6) . . . . ?
C6 Fe1 C7 C8 -117.7(9) . . . . ?
C2 Fe1 C7 C8 82.0(7) . . . . ?
C9 Fe1 C7 C8 -39.1(6) . . . . ?
C10 Fe1 C7 C8 -81.1(7) . . . . ?
C3 Fe1 C7 C8 41.9(12) . . . . ?
C4 Fe1 C7 C8 -146.1(11) . . . . ?
C6 C7 C8 C9 0.0(10) . . . . ?
Fe1 C7 C8 C9 61.1(6) . . . . ?
C6 C7 C8 Fe1 -61.1(6) . . . . ?
C5 Fe1 C8 C9 -148.6(15) . . . . ?
C1 Fe1 C8 C9 167.8(5) . . . . ?
C7 Fe1 C8 C9 -116.4(8) . . . . ?
C6 Fe1 C8 C9 -79.2(6) . . . . ?
C2 Fe1 C8 C9 124.1(6) . . . . ?
C10 Fe1 C8 C9 -36.6(6) . . . . ?
C3 Fe1 C8 C9 80.7(7) . . . . ?
C4 Fe1 C8 C9 41.9(11) . . . . ?
C5 Fe1 C8 C7 -32.1(19) . . . . ?
C1 Fe1 C8 C7 -75.8(7) . . . . ?
C6 Fe1 C8 C7 37.2(6) . . . . ?
C2 Fe1 C8 C7 -119.5(6) . . . . ?
C9 Fe1 C8 C7 116.4(8) . . . . ?
C10 Fe1 C8 C7 79.8(7) . . . . ?
C3 Fe1 C8 C7 -162.9(6) . . . . ?
C4 Fe1 C8 C7 158.3(7) . . . . ?
C7 C8 C9 C10 0.2(10) . . . . ?
Fe1 C8 C9 C10 60.6(7) . . . . ?
C7 C8 C9 Fe1 -60.4(5) . . . . ?
C5 Fe1 C9 C10 49.0(10) . . . . ?
C1 Fe1 C9 C10 -166.1(12) . . . . ?
C7 Fe1 C9 C10 -79.1(7) . . . . ?
C6 Fe1 C9 C10 -36.6(7) . . . . ?
C8 Fe1 C9 C10 -118.7(9) . . . . ?
C2 Fe1 C9 C10 163.6(6) . . . . ?
C3 Fe1 C9 C10 124.0(7) . . . . ?
C4 Fe1 C9 C10 81.6(7) . . . . ?
C5 Fe1 C9 C8 167.7(7) . . . . ?
C1 Fe1 C9 C8 -47.3(17) . . . . ?
C7 Fe1 C9 C8 39.7(6) . . . . ?
C6 Fe1 C9 C8 82.1(7) . . . . ?
C2 Fe1 C9 C8 -77.7(7) . . . . ?
C10 Fe1 C9 C8 118.7(9) . . . . ?
C3 Fe1 C9 C8 -117.3(7) . . . . ?
C4 Fe1 C9 C8 -159.6(6) . . . . ?
C8 C9 C10 C6 -0.2(11) . . . . ?
Fe1 C9 C10 C6 59.3(7) . . . . ?
C8 C9 C10 Fe1 -59.5(6) . . . . ?
C7 C6 C10 C9 0.2(11) . . . . ?
Fe1 C6 C10 C9 -59.8(7) . . . . ?
C7 C6 C10 Fe1 60.0(7) . . . . ?
C5 Fe1 C10 C9 -154.2(6) . . . . ?
C1 Fe1 C10 C9 173.1(6) . . . . ?
C7 Fe1 C10 C9 83.7(7) . . . . ?
C6 Fe1 C10 C9 120.2(10) . . . . ?
C8 Fe1 C10 C9 38.5(7) . . . . ?
C2 Fe1 C10 C9 -45.9(15) . . . . ?
C3 Fe1 C10 C9 -73.6(8) . . . . ?
C4 Fe1 C10 C9 -113.2(7) . . . . ?
C5 Fe1 C10 C6 85.6(8) . . . . ?
C1 Fe1 C10 C6 52.9(11) . . . . ?
C7 Fe1 C10 C6 -36.5(7) . . . . ?
C8 Fe1 C10 C6 -81.7(8) . . . . ?
C2 Fe1 C10 C6 -166.2(10) . . . . ?
C9 Fe1 C10 C6 -120.2(10) . . . . ?
C3 Fe1 C10 C6 166.2(6) . . . . ?
C4 Fe1 C10 C6 126.6(7) . . . . ?
